data_2013792
loop_
_publ_author_name
'Muir, Kenneth W.'
'Morris, David G.'
'Chii, Cindy Ong Woei'

_publ_section_title
;
 4-Chloro-<i>N</i>-(trimethylammonio)benzamide chloride monohydrate
;
_journal_issue 2
_journal_name_full 'Acta Crystallographica Section C'
_journal_page_first o125
_journal_page_last o126
_journal_paper_doi 10.1107/S0108270103029421
_journal_volume 60
_journal_year 2004
_chemical_formula_iupac 'C10 H14 Cl N2 O 1+, Cl 1-, H2 O'
_chemical_formula_moiety 'C10 H14 Cl N2 O 1+, Cl 1-, H2 O'
_chemical_formula_sum 'C10 H16 Cl2 N2 O2'
_chemical_formula_weight 267.15
_space_group_IT_number 14
_symmetry_cell_setting monoclinic
_symmetry_space_group_name_Hall '-P 2ybc'
_symmetry_space_group_name_H-M 'P 1 21/c 1'
_audit_creation_method 'WinGX routine CIF_UPDATE'
_cell_angle_alpha 90
_cell_angle_beta 98.2790(10)
_cell_angle_gamma 90
_cell_formula_units_Z 4
_cell_length_a 7.0302(2)
_cell_length_b 9.9377(2)
_cell_length_c 17.8571(5)
_cell_measurement_reflns_used 2648
_cell_measurement_temperature 100(2)
_cell_measurement_theta_max 27.485
_cell_measurement_theta_min 0.998
_cell_volume 1234.57(6)
_computing_cell_refinement 'HKL Scalepack (Otwinowski & Minor 1997)'
_computing_data_collection 'Collect (Nonius BV, 2000)'
_computing_data_reduction 'HKL Denzo  (Otwinowski & Minor 1997) and Scalepack'
_computing_molecular_graphics 'Ortep-3 for Windows (Farrugia, 1997)'
_computing_publication_material 'WinGX (Farrugia, 1999)'
_computing_structure_refinement 'SHELXL97 (Sheldrick, 1997)'
_computing_structure_solution 'SHELXS97 (Sheldrick, 1997)'
_diffrn_measured_fraction_theta_full 0.994
_diffrn_measured_fraction_theta_max 0.994
_diffrn_measurement_device '95mm CCD camera on \k-goniostat'
_diffrn_measurement_device_type 'Nonius KappaCCD'
_diffrn_measurement_method 'CCD rotation images, thick slice'
_diffrn_radiation_type MoK\a
_diffrn_radiation_wavelength 0.71073
_diffrn_reflns_av_R_equivalents 0.049
_diffrn_reflns_limit_h_max 9
_diffrn_reflns_limit_h_min -9
_diffrn_reflns_limit_k_max 12
_diffrn_reflns_limit_k_min -12
_diffrn_reflns_limit_l_max 23
_diffrn_reflns_limit_l_min -23
_diffrn_reflns_number 10868
_diffrn_reflns_theta_full 27.47
_diffrn_reflns_theta_max 27.47
_diffrn_reflns_theta_min 2.35
_exptl_absorpt_coefficient_mu 0.514
_exptl_absorpt_correction_type none
_exptl_crystal_colour colourless
_exptl_crystal_density_diffrn 1.437
_exptl_crystal_density_method 'not measured'
_exptl_crystal_description needle
_exptl_crystal_F_000 560
_exptl_crystal_size_max 0.4
_exptl_crystal_size_mid 0.12
_exptl_crystal_size_min 0.12
_refine_diff_density_max 0.35
_refine_diff_density_min -0.29
_refine_ls_extinction_method none
_refine_ls_goodness_of_fit_ref 1.051
_refine_ls_hydrogen_treatment mixed
_refine_ls_matrix_type full
_refine_ls_number_parameters 160
_refine_ls_number_reflns 2806
_refine_ls_number_restraints 0
_refine_ls_restrained_S_all 1.051
_refine_ls_R_factor_gt 0.0295
_refine_ls_shift/su_max 0
_refine_ls_structure_factor_coef Fsqd
_refine_ls_weighting_details 'calc w=1/[\s^2^(Fo^2^)+(0.026P)^2^+0.67P] where P=(Fo^2^+2Fc^2^)/3'
_refine_ls_weighting_scheme calc
_refine_ls_wR_factor_ref 0.0732
_reflns_number_gt 2465
_reflns_number_total 2806
_reflns_threshold_expression I>2\s(I)
_cod_data_source_file gd1295.cif
_cod_data_source_block IIa
_cod_original_sg_symbol_H-M 'P 21/c'
_cod_database_code 2013792
_cod_database_fobs_code 2013792

loop_
_symmetry_equiv_pos_as_xyz
'x, y, z'
'-x, y+1/2, -z+1/2'
'-x, -y, -z'
'x, -y-1/2, z-1/2'

loop_
_atom_site_label
_atom_site_fract_x
_atom_site_fract_y
_atom_site_fract_z
_atom_site_U_iso_or_equiv
_atom_site_adp_type
_atom_site_calc_flag
_atom_site_refinement_flags
_atom_site_occupancy
_atom_site_disorder_assembly
_atom_site_disorder_group
_atom_site_type_symbol
C1 0.6093(2) 1.04442(15) 0.12359(8) 0.0160(3) Uani d . 1 . . C
H1A 0.5901 1.0478 0.0682 0.024 Uiso calc R 1 . . H
H1B 0.6131 1.1362 0.1438 0.024 Uiso calc R 1 . . H
H1C 0.5030 0.9949 0.1408 0.024 Uiso calc R 1 . . H
C2 0.9659(2) 1.04958(15) 0.12910(9) 0.0169(3) Uani d . 1 . . C
H2A 1.084 0.9986 0.1454 0.025 Uiso calc R 1 . . H
H2B 0.9751 1.1382 0.1535 0.025 Uiso calc R 1 . . H
H2C 0.9489 1.0609 0.074 0.025 Uiso calc R 1 . . H
C3 0.8211(2) 0.96659(15) 0.23638(8) 0.0160(3) Uani d . 1 . . C
H3A 0.7127 0.9174 0.2521 0.024 Uiso calc R 1 . . H
H3B 0.8254 1.0578 0.2574 0.024 Uiso calc R 1 . . H
H3C 0.9411 0.9196 0.2549 0.024 Uiso calc R 1 . . H
C4 0.77291(18) 0.81360(14) 0.04700(8) 0.0122(3) Uani d . 1 . . C
C5 0.76383(18) 0.66760(14) 0.02648(8) 0.0123(3) Uani d . 1 . . C
C6 0.83602(19) 0.56595(14) 0.07634(8) 0.0133(3) Uani d . 1 . . C
H6 0.8938 0.5883 0.1262 0.016 Uiso calc R 1 . . H
C7 0.82417(19) 0.43234(14) 0.05375(8) 0.0140(3) Uani d . 1 . . C
H7 0.8735 0.3629 0.0876 0.017 Uiso calc R 1 . . H
C8 0.73898(19) 0.40194(14) -0.01925(8) 0.0138(3) Uani d . 1 . . C
C9 0.66555(19) 0.50115(15) -0.06997(8) 0.0148(3) Uani d . 1 . . C
H9 0.6067 0.4782 -0.1196 0.018 Uiso calc R 1 . . H
C10 0.67965(19) 0.63441(14) -0.04700(8) 0.0138(3) Uani d . 1 . . C
H10 0.6319 0.7036 -0.0813 0.017 Uiso calc R 1 . . H
Cl1 0.32457(5) 0.84579(3) 0.262707(19) 0.01625(10) Uani d . 1 . . Cl
Cl2 0.72520(5) 0.23452(3) -0.04804(2) 0.01815(10) Uani d . 1 . . Cl
N1 0.79562(17) 0.83738(12) 0.12357(7) 0.0126(2) Uani d . 1 . . N
N2 0.79629(16) 0.97424(11) 0.15125(6) 0.0124(2) Uani d . 1 . . N
O1 0.76408(14) 0.90229(10) -0.00071(6) 0.0155(2) Uani d . 1 . . O
O1W 0.67018(16) 0.66488(12) 0.22895(6) 0.0202(2) Uani d . 1 . . O
H1 0.758(3) 0.7808(19) 0.1548(10) 0.023(5) Uiso d . 1 . . H
H1W 0.558(3) 0.696(2) 0.2388(13) 0.047(6) Uiso d . 1 . . H
H2W 0.664(3) 0.587(3) 0.2300(14) 0.056(8) Uiso d . 1 . . H

loop_
_atom_site_aniso_label
_atom_site_aniso_U_11
_atom_site_aniso_U_22
_atom_site_aniso_U_33
_atom_site_aniso_U_12
_atom_site_aniso_U_13
_atom_site_aniso_U_23
C1 0.0146(6) 0.0132(7) 0.0195(7) 0.0039(5) -0.0006(5) -0.0017(6)
C2 0.0155(7) 0.0140(7) 0.0210(7) -0.0044(5) 0.0019(5) 0.0007(6)
C3 0.0199(7) 0.0149(7) 0.0128(7) 0.0000(6) 0.0006(5) -0.0020(6)
C4 0.0090(6) 0.0126(7) 0.0151(6) 0.0011(5) 0.0021(5) -0.0001(6)
C5 0.0097(6) 0.0130(7) 0.0147(7) 0.0008(5) 0.0034(5) -0.0012(6)
C6 0.0132(6) 0.0138(7) 0.0127(6) 0.0013(5) 0.0017(5) -0.0008(6)
C7 0.0141(6) 0.0128(7) 0.0155(7) 0.0013(5) 0.0030(5) 0.0017(6)
C8 0.0128(6) 0.0108(7) 0.0186(7) -0.0013(5) 0.0049(5) -0.0040(6)
C9 0.0124(6) 0.0179(7) 0.0141(7) 0.0001(5) 0.0014(5) -0.0027(6)
C10 0.0125(6) 0.0147(7) 0.0141(7) 0.0026(5) 0.0016(5) 0.0013(6)
Cl1 0.01776(17) 0.01201(17) 0.01916(18) 0.00229(12) 0.00327(12) 0.00137(13)
Cl2 0.01974(18) 0.01195(17) 0.02273(19) -0.00116(13) 0.00290(13) -0.00496(14)
N1 0.0159(6) 0.0073(6) 0.0146(6) -0.0004(4) 0.0027(4) -0.0001(5)
N2 0.0135(5) 0.0088(5) 0.0145(6) 0.0001(4) 0.0010(4) -0.0011(5)
O1 0.0176(5) 0.0128(5) 0.0161(5) 0.0006(4) 0.0021(4) 0.0026(4)
O1W 0.0240(6) 0.0121(6) 0.0263(6) 0.0013(4) 0.0099(4) 0.0031(5)

loop_
_atom_type_symbol
_atom_type_description
_atom_type_scat_dispersion_real
_atom_type_scat_dispersion_imag
_atom_type_scat_source
C C 0.0033 0.0016 'International Tables Vol C Tables 4.2.6.8 and 6.1.1.4'
H H 0 0 'International Tables Vol C Tables 4.2.6.8 and 6.1.1.4'
Cl Cl 0.1484 0.1585 'International Tables Vol C Tables 4.2.6.8 and 6.1.1.4'
N N 0.0061 0.0033 'International Tables Vol C Tables 4.2.6.8 and 6.1.1.4'
O O 0.0106 0.006 'International Tables Vol C Tables 4.2.6.8 and 6.1.1.4'

loop_
_geom_angle_atom_site_label_1
_geom_angle_atom_site_label_2
_geom_angle_atom_site_label_3
_geom_angle
_geom_angle_publ_flag
N2 C1 H1A 109.5 ?
N2 C1 H1B 109.5 ?
H1A C1 H1B 109.5 ?
N2 C1 H1C 109.5 ?
H1A C1 H1C 109.5 ?
H1B C1 H1C 109.5 ?
N2 C2 H2A 109.5 ?
N2 C2 H2B 109.5 ?
H2A C2 H2B 109.5 ?
N2 C2 H2C 109.5 ?
H2A C2 H2C 109.5 ?
H2B C2 H2C 109.5 ?
N2 C3 H3A 109.5 ?
N2 C3 H3B 109.5 ?
H3A C3 H3B 109.5 ?
N2 C3 H3C 109.5 ?
H3A C3 H3C 109.5 ?
H3B C3 H3C 109.5 ?
O1 C4 N1 123.85(13) yes
O1 C4 C5 122.22(12) yes
N1 C4 C5 113.92(12) yes
C6 C5 C10 119.64(13) ?
C6 C5 C4 123.24(12) ?
C10 C5 C4 117.13(12) ?
C7 C6 C5 120.48(13) ?
C7 C6 H6 119.8 ?
C5 C6 H6 119.8 ?
C6 C7 C8 118.79(13) ?
C6 C7 H7 120.6 ?
C8 C7 H7 120.6 ?
C9 C8 C7 121.90(13) ?
C9 C8 Cl2 119.15(11) ?
C7 C8 Cl2 118.94(11) ?
C10 C9 C8 118.81(13) ?
C10 C9 H9 120.6 ?
C8 C9 H9 120.6 ?
C9 C10 C5 120.37(13) ?
C9 C10 H10 119.8 ?
C5 C10 H10 119.8 ?
C4 N1 N2 119.73(11) yes
C4 N1 H1 122.0(12) yes
N2 N1 H1 112.3(12) yes
N1 N2 C3 106.94(10) ?
N1 N2 C1 111.30(10) ?
C3 N2 C1 108.82(11) ?
N1 N2 C2 109.92(10) ?
C3 N2 C2 107.98(10) ?
C1 N2 C2 111.69(11) ?
H1W O1W H2W 107(2) ?

loop_
_geom_bond_atom_site_label_1
_geom_bond_atom_site_label_2
_geom_bond_site_symmetry_2
_geom_bond_distance
_geom_bond_publ_flag
C1 N2 . 1.5072(17) ?
C1 H1A . 0.98 ?
C1 H1B . 0.98 ?
C1 H1C . 0.98 ?
C2 N2 . 1.5084(17) ?
C2 H2A . 0.98 ?
C2 H2B . 0.98 ?
C2 H2C . 0.98 ?
C3 N2 . 1.5069(17) ?
C3 H3A . 0.98 ?
C3 H3B . 0.98 ?
C3 H3C . 0.98 ?
C4 O1 . 1.2212(17) yes
C4 N1 . 1.3739(18) yes
C4 C5 . 1.4956(19) yes
C5 C6 . 1.3931(19) ?
C5 C10 . 1.3989(19) ?
C6 C7 . 1.387(2) ?
C6 H6 . 0.95 ?
C7 C8 . 1.3872(19) ?
C7 H7 . 0.95 ?
C8 C9 . 1.387(2) ?
C8 Cl2 . 1.7399(14) ?
C9 C10 . 1.386(2) ?
C9 H9 . 0.95 ?
C10 H10 . 0.95 ?
N1 N2 . 1.4469(16) yes
N1 H1 . 0.860(19) ?
O1W H1W . 0.89(2) ?
O1W H2W . 0.78(3) ?

loop_
_geom_hbond_atom_site_label_D
_geom_hbond_atom_site_label_H
_geom_hbond_atom_site_label_A
_geom_hbond_site_symmetry_A
_geom_hbond_distance_DH
_geom_hbond_distance_HA
_geom_hbond_distance_DA
_geom_hbond_angle_DHA
N1 H1 O1W . 0.86(2) 1.92(2) 2.7813(17) 176(2)
O1W H1W Cl1 . 0.89(2) 2.30(2) 3.1497(12) 160(2)
O1W H2W Cl1 2_645 0.78(3) 2.40(3) 3.1745(12) 175(2)

loop_
_geom_torsion_atom_site_label_1
_geom_torsion_atom_site_label_2
_geom_torsion_atom_site_label_3
_geom_torsion_atom_site_label_4
_geom_torsion
_geom_torsion_publ_flag
O1 C4 C5 C6 157.62(13) ?
N1 C4 C5 C6 -21.17(18) yes
O1 C4 C5 C10 -21.75(19) ?
N1 C4 C5 C10 159.46(12) yes
C10 C5 C6 C7 -0.3(2) ?
C4 C5 C6 C7 -179.64(12) ?
C5 C6 C7 C8 -0.1(2) ?
C6 C7 C8 C9 -0.1(2) ?
C6 C7 C8 Cl2 179.59(10) ?
C7 C8 C9 C10 0.6(2) ?
Cl2 C8 C9 C10 -179.04(10) ?
C8 C9 C10 C5 -1.0(2) ?
C6 C5 C10 C9 0.9(2) ?
C4 C5 C10 C9 -179.76(12) ?
O1 C4 N1 N2 4.53(19) ?
C5 C4 N1 N2 -176.70(11) yes
C4 N1 N2 C3 179.31(11) yes
C4 N1 N2 C1 60.57(15) ?
C4 N1 N2 C2 -63.71(14) ?
